data_2004765
loop_
_publ_author_name
'Glaum, R.'
'Schmidt, A.'

_publ_section_title
;
 Cobalt Silicon Diphosphate, Co~2~Si(P~2~O~7~)~2~
;
_journal_issue 4
_journal_name_full 'Acta Crystallographica Section C'
_journal_page_first 762
_journal_page_last 764
_journal_paper_doi 10.1107/S0108270195016982
_journal_volume 52
_journal_year 1996
_chemical_formula_structural Co~2~Si(P~2~O~7~)~2~
_chemical_formula_sum 'Co2 O14 P4 Si'
_chemical_formula_weight 493.83
_chemical_name_systematic 'Cobalt Silicon Diphosphate'
_space_group_IT_number 15
_symmetry_cell_setting monoclinic
_symmetry_space_group_name_Hall '-C 2yc'
_symmetry_space_group_name_H-M 'C 1 2/c 1'
_audit_creation_method SHELXL
_cell_angle_alpha 90.00
_cell_angle_beta 103.418(9)
_cell_angle_gamma 90.00
_cell_formula_units_Z 4
_cell_length_a 16.897(2)
_cell_length_b 4.9442(5)
_cell_length_c 12.2950(10)
_cell_measurement_reflns_used '68 (19 independent)'
_cell_measurement_temperature 293(2)
_cell_measurement_theta_max 24.9
_cell_measurement_theta_min 16.5
_cell_volume 999.11(18)
_computing_cell_refinement STADI4
_computing_data_collection 'STADI4 software (Stoe & Cie, 1995)'
_computing_data_reduction STADI4
_computing_molecular_graphics 'ATOMS (Dowty, 1995)'
_computing_publication_material SHELXL93
_computing_structure_refinement 'SHELXL93 (Sheldrick, 1993)'
_computing_structure_solution 'SHELXS86 (Sheldrick, 1990)'
_diffrn_ambient_temperature 293(2)
_diffrn_measurement_device 'AED-2 diffractometer'
_diffrn_measurement_method \q/2\q
_diffrn_radiation_monochromator graphite
_diffrn_radiation_source 'fine-focus sealed tube'
_diffrn_radiation_type MoK\a
_diffrn_radiation_wavelength 0.71069
_diffrn_reflns_av_R_equivalents 0.0381
_diffrn_reflns_av_sigmaI/netI 0.0295
_diffrn_reflns_limit_h_max 23
_diffrn_reflns_limit_h_min -23
_diffrn_reflns_limit_k_max 6
_diffrn_reflns_limit_k_min -6
_diffrn_reflns_limit_l_max 17
_diffrn_reflns_limit_l_min -17
_diffrn_reflns_number 5468
_diffrn_reflns_theta_max 29.95
_diffrn_reflns_theta_min 2.48
_diffrn_standards_decay_% 0
_diffrn_standards_interval_time 120
_diffrn_standards_number 3
_exptl_absorpt_coefficient_mu 4.174
_exptl_absorpt_correction_T_max 0.7250
_exptl_absorpt_correction_T_min 0.5873
_exptl_absorpt_correction_type '\y scan (North, Phillips & Mathews, 1968)'
_exptl_crystal_colour 'pale violet'
_exptl_crystal_density_diffrn 3.283
_exptl_crystal_density_method 'not measured'
_exptl_crystal_description plate
_exptl_crystal_F_000 960
_exptl_crystal_size_max 0.10
_exptl_crystal_size_mid 0.08
_exptl_crystal_size_min 0.02
_refine_diff_density_max 0.408
_refine_diff_density_min -0.404
_refine_ls_extinction_coef 0.0018(2)
_refine_ls_extinction_method 'SHELXL93 (Sheldrick, 1993)'
_refine_ls_goodness_of_fit_all 1.047
_refine_ls_goodness_of_fit_obs 1.096
_refine_ls_hydrogen_treatment none
_refine_ls_matrix_type full
_refine_ls_number_parameters 97
_refine_ls_number_reflns 1446
_refine_ls_number_restraints 0
_refine_ls_restrained_S_all 1.047
_refine_ls_restrained_S_obs 1.096
_refine_ls_R_factor_all 0.0398
_refine_ls_R_factor_obs 0.0200
_refine_ls_shift/esd_max 0.000
_refine_ls_shift/esd_mean 0.000
_refine_ls_structure_factor_coef Fsqd
_refine_ls_weighting_details 'w=1/[\s^2^(Fo^2^)+(0.0247P)^2^+0.5839P] where P=(Fo^2^+2Fc^2^)/3'
_refine_ls_weighting_scheme calc
_refine_ls_wR_factor_all 0.0505
_refine_ls_wR_factor_obs 0.0460
_reflns_number_observed 1123
_reflns_number_total 1446
_reflns_observed_criterion >2sigma(I)
_cod_data_source_file jz1108.cif
_cod_data_source_block cosipo
_cod_depositor_comments
;
The following automatic conversions were performed:

'_geom_bond_publ_flag' value 'Y' changed to 'y' according to
/home/saulius/struct/CIF-dictionaries/cif_core.dic dictionary named
'cif_core.dic' version 2.4.1 from 2010-06-29 (18
times).

'_geom_bond_publ_flag' value 'N' changed to 'n' according to
/home/saulius/struct/CIF-dictionaries/cif_core.dic dictionary named
'cif_core.dic' version 2.4.1 from 2010-06-29 (6
times).

'_geom_angle_publ_flag' value 'N' changed to 'n' according
to /home/saulius/struct/CIF-dictionaries/cif_core.dic dictionary
named 'cif_core.dic' version 2.4.1 from 2010-06-29 (33
times).

'_geom_angle_publ_flag' value 'Y' changed to 'y' according
to /home/saulius/struct/CIF-dictionaries/cif_core.dic dictionary
named 'cif_core.dic' version 2.4.1 from 2010-06-29 (11 times).

Automatic conversion script
Id: cif_fix_values 1715 2011-07-08 13:25:40Z adriana 

The following automatic conversions were performed:

'_refine_ls_weighting_scheme' value 'calc
w=1/[\s^2^(Fo^2^)+(0.0247P)^2^+0.5839P] where P=(Fo^2^+2Fc^2^)/3' was
changed to 'calc'. New tag '_refine_ls_weighting_details' was
created. The value of the new tag was set to
'w=1/[\s^2^(Fo^2^)+(0.0247P)^2^+0.5839P] where P=(Fo^2^+2Fc^2^)/3'.

Automatic conversion script
Id: cif_fix_values 3143 2015-03-26 13:38:13Z robertas 
;
_cod_original_cell_volume 999.1(2)
_cod_original_sg_symbol_H-M 'C 2/c'
_cod_original_formula_sum 'Co2 O14 P4 Si1'
_cod_database_code 2004765

loop_
_symmetry_equiv_pos_as_xyz
'x, y, z'
'-x, y, -z+1/2'
'x+1/2, y+1/2, z'
'-x+1/2, y+1/2, -z+1/2'
'-x, -y, -z'
'x, -y, z-1/2'
'-x+1/2, -y+1/2, -z'
'x+1/2, -y+1/2, z-1/2'

loop_
_atom_site_aniso_label
_atom_site_aniso_U_11
_atom_site_aniso_U_22
_atom_site_aniso_U_33
_atom_site_aniso_U_12
_atom_site_aniso_U_13
_atom_site_aniso_U_23
Co 0.00685(14) 0.00782(14) 0.00862(13) 0.00132(11) 0.00199(10) -0.00048(10)
Si 0.0039(3) 0.0071(3) 0.0049(3) 0.000 0.0007(2) 0.000
P1 0.0054(2) 0.0074(2) 0.0064(2) 0.0004(2) 0.0022(2) -0.0001(2)
P2 0.0056(2) 0.0066(2) 0.0056(2) 0.0006(2) 0.0012(2) 0.0002(2)
O1 0.0080(7) 0.0106(7) 0.0099(6) 0.0003(6) 0.0049(5) -0.0019(6)
O2 0.0093(7) 0.0089(7) 0.0154(7) 0.0019(6) 0.0038(6) -0.0019(6)
O3 0.0086(7) 0.0115(8) 0.0089(6) 0.0025(6) 0.0008(5) -0.0010(5)
O4 0.0100(7) 0.0140(8) 0.0070(6) 0.0012(6) 0.0037(5) 0.0018(5)
O5 0.0092(7) 0.0101(7) 0.0127(7) 0.0021(6) 0.0020(6) -0.0032(5)
O6 0.0095(7) 0.0105(7) 0.0094(6) -0.0025(6) 0.0017(5) 0.0000(6)
O7 0.0107(7) 0.0137(8) 0.0120(6) 0.0050(6) -0.0003(6) 0.0038(6)

loop_
_atom_site_label
_atom_site_occupancy
_atom_site_fract_x
_atom_site_fract_y
_atom_site_fract_z
_atom_site_U_iso_or_equiv
_atom_site_thermal_displace_type
_atom_site_calc_flag
_atom_site_refinement_flags
_atom_site_type_symbol
Co 1 .24670(2) .14994(6) .62975(2) .00773(9) Uani d . Co
Si 1 .0000 .8439(2) .7500 .00535(15) Uani d S Si
P1 1 .12470(3) .63442(12) .63418(4) .00626(11) Uani d . P
P2 1 .13536(3) .83091(11) .41479(4) .00596(11) Uani d . P
O1 1 .04428(9) .6531(3) .67674(12) .0090(3) Uani d . O
O2 1 .14261(9) .3447(3) .61930(12) .0111(3) Uani d . O
O3 1 .30755(9) .3038(3) .79627(12) .0099(3) Uani d . O
O4 1 .09356(10) .7791(3) .51626(12) .0101(3) Uani d . O
O5 1 .34594(9) -.0690(3) .63241(12) .0108(3) Uani d . O
O6 1 .20389(9) 1.0275(3) .45361(12) .0099(3) Uani d . O
O7 1 .06365(10) .9656(3) .33043(13) .0126(3) Uani d . O

loop_
_atom_type_symbol
_atom_type_description
_atom_type_scat_dispersion_real
_atom_type_scat_dispersion_imag
_atom_type_scat_source
Co Co 0.3494 0.9721 'International Tables Vol C Tables 4.2.6.8 and 6.1.1.4'
Si Si 0.0817 0.0704 'International Tables Vol C Tables 4.2.6.8 and 6.1.1.4'
P P 0.1023 0.0942 'International Tables Vol C Tables 4.2.6.8 and 6.1.1.4'
O O 0.0106 0.0060 'International Tables Vol C Tables 4.2.6.8 and 6.1.1.4'

loop_
_geom_angle_atom_site_label_1
_geom_angle_atom_site_label_2
_geom_angle_atom_site_label_3
_geom_angle_site_symmetry_1
_geom_angle_site_symmetry_3
_geom_angle
_geom_angle_publ_flag
O2 Co O5 . . 175.30(7) n
O2 Co O6 . 7_566 92.60(6) n
O5 Co O6 . 7_566 89.57(6) n
O2 Co O3 . . 96.21(6) n
O5 Co O3 . . 87.87(6) n
O6 Co O3 7_566 . 92.15(6) n
O2 Co O6 . 1_545 89.19(6) n
O5 Co O6 . 1_545 87.13(6) n
O6 Co O6 7_566 1_545 79.15(6) n
O3 Co O6 . 1_545 169.99(6) n
O2 Co O3 . 4_546 87.52(6) n
O5 Co O3 . 4_546 90.02(6) n
O6 Co O3 7_566 4_546 175.90(5) n
O3 Co O3 . 4_546 91.91(4) n
O6 Co O3 1_545 4_546 96.76(6) n
O7 Si O7 6_576 5_576 107.35(13) n
O7 Si O1 6_576 . 111.18(8) n
O7 Si O1 5_576 . 109.60(8) n
O7 Si O1 6_576 2_556 109.60(8) n
O7 Si O1 5_576 2_556 111.18(8) n
O1 Si O1 . 2_556 107.96(12) n
O2 P1 O3 . 4_556 117.05(9) n
O2 P1 O1 . . 108.37(9) n
O3 P1 O1 4_556 . 112.30(9) n
O2 P1 O4 . . 110.79(9) n
O3 P1 O4 4_556 . 108.23(9) n
O1 P1 O4 . . 98.54(8) n
O5 P2 O6 7_556 . 118.09(9) n
O5 P2 O7 7_556 . 108.52(9) n
O6 P2 O7 . . 111.08(9) n
O5 P2 O4 7_556 . 109.88(9) n
O6 P2 O4 . . 107.76(9) n
O7 P2 O4 . . 100.00(9) n
P1 O1 Si . . 140.81(11) y
P1 O2 Co . . 131.60(10) y
P1 O3 Co 4_546 . 117.59(8) y
P1 O3 Co 4_546 4_556 121.50(8) y
Co O3 Co . 4_556 119.76(7) y
P2 O4 P1 . . 132.33(11) y
P2 O5 Co 7_556 . 136.39(10) y
P2 O6 Co . 7_566 132.82(9) y
P2 O6 Co . 1_565 122.90(9) y
Co O6 Co 7_566 1_565 100.85(6) y
P2 O7 Si . 5_576 168.89(13) y

loop_
_geom_bond_atom_site_label_1
_geom_bond_atom_site_label_2
_geom_bond_site_symmetry_2
_geom_bond_distance
_geom_bond_publ_flag
Co O2 . 1.983(2) y
Co O5 . 1.990(2) y
Co O6 7_566 2.165(2) y
Co O3 . 2.2024(15) y
Co O6 1_545 2.2028(15) y
Co O3 4_546 2.232(2) y
Si O7 6_576 1.590(2) y
Si O7 5_576 1.590(2) y
Si O1 . 1.604(2) y
Si O1 2_556 1.604(2) y
P1 O2 . 1.484(2) y
P1 O3 4_556 1.513(2) y
P1 O1 . 1.568(2) y
P1 O4 . 1.593(2) y
P2 O5 7_556 1.483(2) y
P2 O6 . 1.502(2) y
P2 O7 . 1.551(2) y
P2 O4 . 1.591(2) y
O3 P1 4_546 1.513(2) n
O3 Co 4_556 2.232(2) n
O5 P2 7_556 1.483(2) n
O6 Co 7_566 2.165(2) n
O6 Co 1_565 2.2028(14) n
O7 Si 5_576 1.590(2) n
